data_1567826
loop_
_publ_author_name
'Rit, Arnab'
'Illam, Praseetha Mathoor'
'Tiwari, Chandra Shekhar'

_publ_section_title
;
 Towards New Coordination Modes of 1,2,3-Triazolylidene: Controlled by the
 Nature of 1st Metalation in a Heteroditopic Bis-NHC Ligand
;
_journal_name_full 'Chemical Science'
_journal_paper_doi 10.1039/D2SC05024B
_journal_year 2022
_chemical_formula_moiety 'C20 H22 Au Br2.59 Cl0.41 N6 Pd'
_chemical_formula_sum 'C20 H22 Au Br2.59 Cl0.41 N6 Pd'
_chemical_formula_weight 871.30
_space_group_crystal_system triclinic
_space_group_IT_number 2
_space_group_name_Hall '-P 1'
_space_group_name_H-M_alt 'P -1'
_atom_sites_solution_hydrogens geom
_audit_creation_method SHELXL-2018/3
_audit_update_record
;
2022-05-31 deposited with the CCDC.	2022-10-21 downloaded from the CCDC.
;
_cell_angle_alpha 83.517(2)
_cell_angle_beta 83.226(2)
_cell_angle_gamma 88.824(2)
_cell_formula_units_Z 2
_cell_length_a 8.2856(4)
_cell_length_b 12.0023(6)
_cell_length_c 12.6741(6)
_cell_measurement_reflns_used 9729
_cell_measurement_temperature 200(2)
_cell_measurement_theta_max 31.51
_cell_measurement_theta_min 3.00
_cell_volume 1243.56(10)
_computing_cell_refinement 'APEX3/SAINT (Bruker, 2016)'
_computing_data_collection 'APEX3 (Bruker, 2016)'
_computing_data_reduction 'SAINT/XPREP (Bruker, 2016)'
_computing_molecular_graphics 'ORTEP3 (Farrugia, 1997) and Mercury (Bruno et al., 2002)'
_computing_publication_material 'SHELXL-2018/3 (Sheldrick, 2018)'
_computing_structure_refinement 'SHELXL-2018/3 (Sheldrick, 2018)'
_computing_structure_solution 'SHELXT-2018/2 (Sheldrick, 2018)'
_diffrn_ambient_temperature 200(2)
_diffrn_measured_fraction_theta_full 0.991
_diffrn_measured_fraction_theta_max 0.991
_diffrn_measurement_device_type 'Bruker D8 VENTURE diffractometer with PHOTON II detector'
_diffrn_measurement_method '\w and \f scan'
_diffrn_radiation_monochromator graphite
_diffrn_radiation_source 'fine-focus sealed tube'
_diffrn_radiation_type MoK\a
_diffrn_radiation_wavelength 0.71073
_diffrn_reflns_av_R_equivalents 0.0524
_diffrn_reflns_av_unetI/netI 0.0222
_diffrn_reflns_Laue_measured_fraction_full 0.991
_diffrn_reflns_Laue_measured_fraction_max 0.991
_diffrn_reflns_limit_h_max 9
_diffrn_reflns_limit_h_min -9
_diffrn_reflns_limit_k_max 14
_diffrn_reflns_limit_k_min -14
_diffrn_reflns_limit_l_max 15
_diffrn_reflns_limit_l_min -15
_diffrn_reflns_number 51560
_diffrn_reflns_point_group_measured_fraction_full 0.991
_diffrn_reflns_point_group_measured_fraction_max 0.991
_diffrn_reflns_theta_full 24.998
_diffrn_reflns_theta_max 24.998
_diffrn_reflns_theta_min 2.800
_exptl_absorpt_coefficient_mu 10.840
_exptl_absorpt_correction_T_max 0.6842
_exptl_absorpt_correction_T_min 0.3425
_exptl_absorpt_correction_type multi-scan
_exptl_absorpt_process_details 'SADABS (Bruker, 2016)'
_exptl_crystal_colour YELLOW
_exptl_crystal_density_diffrn 2.327
_exptl_crystal_description BLOCK
_exptl_crystal_F_000 813
_exptl_crystal_size_max 0.150
_exptl_crystal_size_mid 0.120
_exptl_crystal_size_min 0.100
_refine_diff_density_max 1.100
_refine_diff_density_min -1.966
_refine_diff_density_rms 0.164
_refine_ls_extinction_method none
_refine_ls_goodness_of_fit_ref 1.057
_refine_ls_hydrogen_treatment constr
_refine_ls_matrix_type full
_refine_ls_number_parameters 290
_refine_ls_number_reflns 4327
_refine_ls_number_restraints 0
_refine_ls_restrained_S_all 1.057
_refine_ls_R_factor_all 0.0344
_refine_ls_R_factor_gt 0.0310
_refine_ls_shift/su_max 0.000
_refine_ls_shift/su_mean 0.000
_refine_ls_structure_factor_coef Fsqd
_refine_ls_weighting_details 'w=1/[\s^2^(Fo^2^)+(0.0418P)^2^+11.5644P] where P=(Fo^2^+2Fc^2^)/3'
_refine_ls_weighting_scheme calc
_refine_ls_wR_factor_gt 0.0881
_refine_ls_wR_factor_ref 0.0920
_reflns_Friedel_coverage 0.000
_reflns_number_gt 4057
_reflns_number_total 4327
_reflns_threshold_expression 'I > 2\s(I)'
_cod_data_source_file d2sc05024b2.cif
_cod_data_source_block shelx_CCDC2
_cod_database_code 1567826
_shelx_shelxl_version_number 2018/3
_shelx_space_group_comment
;
The symmetry employed for this shelxl refinement is uniquely defined
by the following loop, which should always be used as a source of
symmetry information in preference to the above space-group names.
They are only intended as comments.
;
_shelx_estimated_absorpt_t_min 0.293
_shelx_estimated_absorpt_t_max 0.410

loop_
_space_group_symop_operation_xyz
'x, y, z'
'-x, -y, -z'

loop_
_atom_site_label
_atom_site_type_symbol
_atom_site_fract_x
_atom_site_fract_y
_atom_site_fract_z
_atom_site_U_iso_or_equiv
_atom_site_adp_type
_atom_site_occupancy
_atom_site_site_symmetry_order
_atom_site_calc_flag
_atom_site_refinement_flags_posn
_atom_site_refinement_flags_adp
_atom_site_refinement_flags_occupancy
_atom_site_disorder_assembly
_atom_site_disorder_group
Pd1 Pd 0.31326(6) 0.21978(4) 0.39693(4) 0.02276(13) Uani 1 1 d . . . . .
Au1 Au 0.26531(3) 0.40710(2) -0.06249(2) 0.03143(11) Uani 1 1 d . . . . .
C1 C 0.2196(9) -0.0138(6) 0.3669(6) 0.0376(17) Uani 1 1 d . . . . .
H1 H 0.172199 -0.013660 0.438918 0.045 Uiso 1 1 calc R U . . .
C2 C 0.2065(10) -0.1078(6) 0.3152(7) 0.0424(18) Uani 1 1 d . . . . .
H2 H 0.150904 -0.172044 0.351475 0.051 Uiso 1 1 calc R U . . .
C3 C 0.2741(10) -0.1078(7) 0.2114(7) 0.0439(19) Uani 1 1 d . . . . .
H3 H 0.264958 -0.171729 0.174651 0.053 Uiso 1 1 calc R U . . .
C4 C 0.3550(10) -0.0147(7) 0.1612(6) 0.0420(18) Uani 1 1 d . . . . .
H4 H 0.403155 -0.013472 0.089189 0.050 Uiso 1 1 calc R U . . .
C5 C 0.3659(9) 0.0771(6) 0.2160(6) 0.0338(16) Uani 1 1 d . . . . .
H5 H 0.422704 0.141438 0.180993 0.041 Uiso 1 1 calc R U . . .
C6 C 0.3187(8) 0.3489(6) 0.4783(5) 0.0253(13) Uani 1 1 d . . . . .
C7 C 0.3231(9) 0.4504(6) 0.6156(6) 0.0332(16) Uani 1 1 d . . . . .
H7 H 0.335183 0.469001 0.685155 0.040 Uiso 1 1 calc R U . . .
C8 C 0.2794(8) 0.5210(6) 0.5341(6) 0.0300(15) Uani 1 1 d . . . . .
H8 H 0.254241 0.598513 0.534560 0.036 Uiso 1 1 calc R U . . .
C9 C 0.2491(7) 0.5005(5) 0.3432(5) 0.0221(12) Uani 1 1 d . . . . .
C10 C 0.1205(8) 0.5739(5) 0.3272(5) 0.0275(14) Uani 1 1 d . . . . .
H10 H 0.051929 0.596985 0.386425 0.033 Uiso 1 1 calc R U . . .
C11 C 0.0935(8) 0.6130(6) 0.2233(6) 0.0290(14) Uani 1 1 d . . . . .
H11 H 0.005063 0.662515 0.210953 0.035 Uiso 1 1 calc R U . . .
C12 C 0.1949(8) 0.5800(5) 0.1382(5) 0.0254(13) Uani 1 1 d . . . . .
C13 C 0.3252(8) 0.5079(6) 0.1545(5) 0.0261(13) Uani 1 1 d . . . . .
H13 H 0.395903 0.486709 0.095364 0.031 Uiso 1 1 calc R U . . .
C14 C 0.3507(8) 0.4674(5) 0.2576(5) 0.0252(13) Uani 1 1 d . . . . .
H14 H 0.438012 0.416865 0.269726 0.030 Uiso 1 1 calc R U . . .
C15 C 0.1307(9) 0.6430(6) -0.1352(6) 0.0360(16) Uani 1 1 d . . . . .
H15 H 0.124053 0.633893 -0.208059 0.043 Uiso 1 1 calc R U . . .
C16 C 0.1845(8) 0.5636(6) -0.0590(5) 0.0296(14) Uani 1 1 d . . . . .
C17 C 0.0241(13) 0.8431(7) -0.1354(7) 0.057(3) Uani 1 1 d . . . . .
H17A H 0.018350 0.839247 -0.212451 0.068 Uiso 1 1 calc R U . . .
H17B H -0.087248 0.855738 -0.100857 0.068 Uiso 1 1 calc R U . . .
C18 C 0.1286(17) 0.9370(9) -0.1220(14) 0.105(6) Uani 1 1 d . . . . .
H18A H 0.083884 1.007172 -0.154327 0.158 Uiso 1 1 calc R U . . .
H18B H 0.132957 0.941337 -0.045620 0.158 Uiso 1 1 calc R U . . .
H18C H 0.238387 0.924872 -0.157035 0.158 Uiso 1 1 calc R U . . .
C19 C 0.4070(10) 0.2466(7) 0.6441(6) 0.0427(19) Uani 1 1 d . . . . .
H19A H 0.446015 0.269795 0.709121 0.051 Uiso 1 1 calc R U . . .
H19B H 0.500378 0.213809 0.601627 0.051 Uiso 1 1 calc R U . . .
C20 C 0.2784(14) 0.1585(8) 0.6765(8) 0.062(3) Uani 1 1 d . . . . .
H20A H 0.324064 0.094239 0.718331 0.093 Uiso 1 1 calc R U . . .
H20B H 0.186619 0.189875 0.719969 0.093 Uiso 1 1 calc R U . . .
H20C H 0.240993 0.133878 0.612454 0.093 Uiso 1 1 calc R U . . .
N1 N 0.2991(7) 0.0782(5) 0.3167(5) 0.0299(12) Uani 1 1 d . . . . .
N2 N 0.2783(6) 0.4576(4) 0.4486(4) 0.0232(11) Uani 1 1 d . . . . .
N3 N 0.3474(7) 0.3459(5) 0.5809(4) 0.0290(12) Uani 1 1 d . . . . .
N4 N 0.1658(7) 0.6195(5) 0.0319(4) 0.0269(12) Uani 1 1 d . . . . .
N5 N 0.1091(8) 0.7243(5) 0.0151(5) 0.0354(14) Uani 1 1 d . . . . .
N6 N 0.0894(8) 0.7356(6) -0.0869(5) 0.0396(15) Uani 1 1 d . . . . .
Br2 Br 0.02161(9) 0.23567(7) 0.42091(7) 0.0449(2) Uani 1 1 d . . . . .
Br3 Br 0.60558(10) 0.21089(8) 0.37132(8) 0.0540(2) Uani 1 1 d . . . . .
Br1 Br 0.3783(12) 0.2227(7) -0.0574(7) 0.0545(15) Uani 0.592(9) 1 d . . P A 1
Cl1 Cl 0.337(4) 0.228(3) -0.064(3) 0.066(8) Uani 0.408(9) 1 d . . P A 2

loop_
_atom_site_aniso_label
_atom_site_aniso_U_11
_atom_site_aniso_U_22
_atom_site_aniso_U_33
_atom_site_aniso_U_23
_atom_site_aniso_U_13
_atom_site_aniso_U_12
Pd1 0.0224(3) 0.0219(3) 0.0242(3) -0.00325(19) -0.00323(19) -0.00014(18)
Au1 0.04032(18) 0.03059(16) 0.02284(15) -0.00317(10) -0.00102(11) -0.00139(11)
C1 0.038(4) 0.034(4) 0.040(4) -0.005(3) 0.002(3) -0.004(3)
C2 0.045(4) 0.026(4) 0.056(5) -0.005(3) -0.003(4) -0.007(3)
C3 0.049(5) 0.030(4) 0.055(5) -0.014(4) -0.010(4) 0.003(3)
C4 0.052(5) 0.041(4) 0.034(4) -0.011(3) -0.001(3) 0.003(4)
C5 0.039(4) 0.028(4) 0.033(4) -0.002(3) -0.001(3) 0.000(3)
C6 0.021(3) 0.031(3) 0.023(3) 0.000(3) -0.002(2) -0.005(3)
C7 0.031(4) 0.044(4) 0.027(4) -0.015(3) -0.004(3) -0.005(3)
C8 0.031(3) 0.031(4) 0.031(4) -0.013(3) -0.002(3) -0.002(3)
C9 0.023(3) 0.019(3) 0.025(3) -0.003(2) -0.004(2) -0.005(2)
C10 0.031(3) 0.024(3) 0.027(3) -0.003(3) -0.002(3) -0.001(3)
C11 0.029(3) 0.024(3) 0.034(4) -0.001(3) -0.005(3) 0.003(3)
C12 0.028(3) 0.022(3) 0.026(3) 0.000(3) -0.004(3) -0.006(3)
C13 0.026(3) 0.030(3) 0.023(3) -0.004(3) -0.003(3) -0.004(3)
C14 0.024(3) 0.026(3) 0.026(3) -0.005(3) -0.003(3) 0.001(3)
C15 0.043(4) 0.039(4) 0.026(4) 0.000(3) -0.006(3) -0.002(3)
C16 0.029(3) 0.035(4) 0.024(3) -0.001(3) -0.004(3) -0.006(3)
C17 0.085(7) 0.044(5) 0.038(5) 0.010(4) -0.012(4) 0.028(5)
C18 0.088(9) 0.043(6) 0.172(15) 0.051(8) -0.017(9) 0.000(6)
C19 0.045(4) 0.055(5) 0.026(4) 0.003(3) -0.007(3) 0.011(4)
C20 0.089(8) 0.047(5) 0.049(5) 0.011(4) -0.019(5) -0.002(5)
N1 0.028(3) 0.025(3) 0.036(3) -0.003(2) 0.000(2) 0.001(2)
N2 0.024(3) 0.025(3) 0.022(3) -0.005(2) -0.004(2) -0.002(2)
N3 0.027(3) 0.039(3) 0.022(3) -0.002(2) -0.006(2) 0.000(2)
N4 0.032(3) 0.023(3) 0.027(3) 0.001(2) -0.007(2) -0.001(2)
N5 0.047(4) 0.028(3) 0.031(3) 0.002(3) -0.010(3) 0.003(3)
N6 0.046(4) 0.038(4) 0.033(3) 0.005(3) -0.008(3) 0.006(3)
Br2 0.0330(4) 0.0496(5) 0.0536(5) -0.0133(4) -0.0042(3) 0.0008(3)
Br3 0.0349(4) 0.0600(5) 0.0691(6) -0.0178(5) -0.0034(4) -0.0019(4)
Br1 0.091(4) 0.0338(15) 0.0349(16) -0.0018(10) 0.004(2) 0.023(2)
Cl1 0.11(2) 0.044(6) 0.044(6) -0.013(4) -0.012(8) 0.036(8)

loop_
_atom_type_symbol
_atom_type_description
_atom_type_scat_dispersion_real
_atom_type_scat_dispersion_imag
_atom_type_scat_source
C C 0.0033 0.0016 'International Tables Vol C Tables 4.2.6.8 and 6.1.1.4'
H H 0.0000 0.0000 'International Tables Vol C Tables 4.2.6.8 and 6.1.1.4'
N N 0.0061 0.0033 'International Tables Vol C Tables 4.2.6.8 and 6.1.1.4'
Br Br -0.2901 2.4595 'International Tables Vol C Tables 4.2.6.8 and 6.1.1.4'
Pd Pd -0.9988 1.0072 'International Tables Vol C Tables 4.2.6.8 and 6.1.1.4'
Au Au -2.0133 8.8022 'International Tables Vol C Tables 4.2.6.8 and 6.1.1.4'
Cl Cl 0.1484 0.1585 'International Tables Vol C Tables 4.2.6.8 and 6.1.1.4'

loop_
_geom_angle_atom_site_label_1
_geom_angle_atom_site_label_2
_geom_angle_atom_site_label_3
_geom_angle
_geom_angle_site_symmetry_1
_geom_angle_site_symmetry_3
_geom_angle_publ_flag
C6 Pd1 N1 177.0(2) . . ?
C6 Pd1 Br2 87.50(18) . . ?
N1 Pd1 Br2 90.68(16) . . ?
C6 Pd1 Br3 91.09(18) . . ?
N1 Pd1 Br3 90.79(16) . . ?
Br2 Pd1 Br3 177.99(4) . . ?
C16 Au1 Cl1 175.9(9) . . ?
C16 Au1 Br1 175.3(3) . . ?
N1 C1 C2 121.0(7) . . ?
N1 C1 H1 119.5 . . ?
C2 C1 H1 119.5 . . ?
C3 C2 C1 119.5(7) . . ?
C3 C2 H2 120.2 . . ?
C1 C2 H2 120.2 . . ?
C2 C3 C4 119.2(7) . . ?
C2 C3 H3 120.4 . . ?
C4 C3 H3 120.4 . . ?
C3 C4 C5 119.3(7) . . ?
C3 C4 H4 120.3 . . ?
C5 C4 H4 120.3 . . ?
N1 C5 C4 121.8(7) . . ?
N1 C5 H5 119.1 . . ?
C4 C5 H5 119.1 . . ?
N3 C6 N2 105.1(6) . . ?
N3 C6 Pd1 126.3(5) . . ?
N2 C6 Pd1 128.2(5) . . ?
C8 C7 N3 108.0(6) . . ?
C8 C7 H7 126.0 . . ?
N3 C7 H7 126.0 . . ?
C7 C8 N2 106.1(6) . . ?
C7 C8 H8 127.0 . . ?
N2 C8 H8 127.0 . . ?
C14 C9 C10 121.0(6) . . ?
C14 C9 N2 118.8(6) . . ?
C10 C9 N2 120.3(6) . . ?
C9 C10 C11 119.0(6) . . ?
C9 C10 H10 120.5 . . ?
C11 C10 H10 120.5 . . ?
C12 C11 C10 120.0(6) . . ?
C12 C11 H11 120.0 . . ?
C10 C11 H11 120.0 . . ?
C11 C12 C13 121.0(6) . . ?
C11 C12 N4 119.7(6) . . ?
C13 C12 N4 119.3(6) . . ?
C14 C13 C12 119.2(6) . . ?
C14 C13 H13 120.4 . . ?
C12 C13 H13 120.4 . . ?
C13 C14 C9 120.0(6) . . ?
C13 C14 H14 120.0 . . ?
C9 C14 H14 120.0 . . ?
N6 C15 C16 107.3(6) . . ?
N6 C15 H15 126.3 . . ?
C16 C15 H15 126.3 . . ?
C15 C16 N4 102.2(6) . . ?
C15 C16 Au1 133.5(6) . . ?
N4 C16 Au1 124.3(5) . . ?
C18 C17 N6 110.5(8) . . ?
C18 C17 H17A 109.6 . . ?
N6 C17 H17A 109.6 . . ?
C18 C17 H17B 109.6 . . ?
N6 C17 H17B 109.6 . . ?
H17A C17 H17B 108.1 . . ?
C17 C18 H18A 109.5 . . ?
C17 C18 H18B 109.5 . . ?
H18A C18 H18B 109.5 . . ?
C17 C18 H18C 109.5 . . ?
H18A C18 H18C 109.5 . . ?
H18B C18 H18C 109.5 . . ?
N3 C19 C20 112.7(7) . . ?
N3 C19 H19A 109.1 . . ?
C20 C19 H19A 109.1 . . ?
N3 C19 H19B 109.1 . . ?
C20 C19 H19B 109.1 . . ?
H19A C19 H19B 107.8 . . ?
C19 C20 H20A 109.5 . . ?
C19 C20 H20B 109.5 . . ?
H20A C20 H20B 109.5 . . ?
C19 C20 H20C 109.5 . . ?
H20A C20 H20C 109.5 . . ?
H20B C20 H20C 109.5 . . ?
C5 N1 C1 119.1(6) . . ?
C5 N1 Pd1 121.0(5) . . ?
C1 N1 Pd1 119.9(5) . . ?
C6 N2 C8 110.3(5) . . ?
C6 N2 C9 124.2(5) . . ?
C8 N2 C9 125.4(6) . . ?
C6 N3 C7 110.5(6) . . ?
C6 N3 C19 124.3(6) . . ?
C7 N3 C19 125.0(6) . . ?
N5 N4 C16 113.8(6) . . ?
N5 N4 C12 117.0(5) . . ?
C16 N4 C12 129.2(6) . . ?
N6 N5 N4 103.4(6) . . ?
N5 N6 C15 113.3(6) . . ?
N5 N6 C17 119.1(7) . . ?
C15 N6 C17 127.6(7) . . ?

loop_
_geom_bond_atom_site_label_1
_geom_bond_atom_site_label_2
_geom_bond_distance
_geom_bond_site_symmetry_2
_geom_bond_publ_flag
Pd1 C6 1.960(7) . ?
Pd1 N1 2.089(6) . ?
Pd1 Br2 2.4061(9) . ?
Pd1 Br3 2.4072(10) . ?
Au1 C16 1.984(7) . ?
Au1 Cl1 2.22(3) . ?
Au1 Br1 2.382(9) . ?
C1 N1 1.353(9) . ?
C1 C2 1.379(11) . ?
C1 H1 0.9500 . ?
C2 C3 1.368(12) . ?
C2 H2 0.9500 . ?
C3 C4 1.369(12) . ?
C3 H3 0.9500 . ?
C4 C5 1.378(11) . ?
C4 H4 0.9500 . ?
C5 N1 1.331(9) . ?
C5 H5 0.9500 . ?
C6 N3 1.346(9) . ?
C6 N2 1.363(9) . ?
C7 C8 1.340(11) . ?
C7 N3 1.379(9) . ?
C7 H7 0.9500 . ?
C8 N2 1.394(8) . ?
C8 H8 0.9500 . ?
C9 C14 1.382(9) . ?
C9 C10 1.387(9) . ?
C9 N2 1.422(8) . ?
C10 C11 1.390(10) . ?
C10 H10 0.9500 . ?
C11 C12 1.376(10) . ?
C11 H11 0.9500 . ?
C12 C13 1.389(9) . ?
C12 N4 1.424(8) . ?
C13 C14 1.380(9) . ?
C13 H13 0.9500 . ?
C14 H14 0.9500 . ?
C15 N6 1.348(10) . ?
C15 C16 1.385(10) . ?
C15 H15 0.9500 . ?
C16 N4 1.389(9) . ?
C17 C18 1.471(17) . ?
C17 N6 1.485(10) . ?
C17 H17A 0.9900 . ?
C17 H17B 0.9900 . ?
C18 H18A 0.9800 . ?
C18 H18B 0.9800 . ?
C18 H18C 0.9800 . ?
C19 N3 1.469(9) . ?
C19 C20 1.505(13) . ?
C19 H19A 0.9900 . ?
C19 H19B 0.9900 . ?
C20 H20A 0.9800 . ?
C20 H20B 0.9800 . ?
C20 H20C 0.9800 . ?
N4 N5 1.337(8) . ?
N5 N6 1.314(9) . ?

loop_
_geom_torsion_atom_site_label_1
_geom_torsion_atom_site_label_2
_geom_torsion_atom_site_label_3
_geom_torsion_atom_site_label_4
_geom_torsion
_geom_torsion_site_symmetry_1
_geom_torsion_site_symmetry_2
_geom_torsion_site_symmetry_3
_geom_torsion_site_symmetry_4
_geom_torsion_publ_flag
N1 C1 C2 C3 -0.3(12) . . . . ?
C1 C2 C3 C4 0.6(13) . . . . ?
C2 C3 C4 C5 -0.3(13) . . . . ?
C3 C4 C5 N1 -0.3(12) . . . . ?
N3 C7 C8 N2 -0.3(8) . . . . ?
C14 C9 C10 C11 0.8(10) . . . . ?
N2 C9 C10 C11 -179.0(6) . . . . ?
C9 C10 C11 C12 -0.8(10) . . . . ?
C10 C11 C12 C13 -0.2(10) . . . . ?
C10 C11 C12 N4 179.4(6) . . . . ?
C11 C12 C13 C14 1.3(10) . . . . ?
N4 C12 C13 C14 -178.3(6) . . . . ?
C12 C13 C14 C9 -1.3(10) . . . . ?
C10 C9 C14 C13 0.3(10) . . . . ?
N2 C9 C14 C13 -179.9(6) . . . . ?
N6 C15 C16 N4 1.1(8) . . . . ?
N6 C15 C16 Au1 179.7(5) . . . . ?
C4 C5 N1 C1 0.7(11) . . . . ?
C4 C5 N1 Pd1 -178.7(6) . . . . ?
C2 C1 N1 C5 -0.3(11) . . . . ?
C2 C1 N1 Pd1 179.1(6) . . . . ?
N3 C6 N2 C8 -1.1(7) . . . . ?
Pd1 C6 N2 C8 172.6(5) . . . . ?
N3 C6 N2 C9 175.4(5) . . . . ?
Pd1 C6 N2 C9 -11.0(9) . . . . ?
C7 C8 N2 C6 0.9(7) . . . . ?
C7 C8 N2 C9 -175.6(6) . . . . ?
C14 C9 N2 C6 -42.0(9) . . . . ?
C10 C9 N2 C6 137.8(6) . . . . ?
C14 C9 N2 C8 133.9(7) . . . . ?
C10 C9 N2 C8 -46.3(9) . . . . ?
N2 C6 N3 C7 0.9(7) . . . . ?
Pd1 C6 N3 C7 -172.9(5) . . . . ?
N2 C6 N3 C19 -175.3(6) . . . . ?
Pd1 C6 N3 C19 10.9(9) . . . . ?
C8 C7 N3 C6 -0.4(8) . . . . ?
C8 C7 N3 C19 175.8(7) . . . . ?
C20 C19 N3 C6 -73.7(9) . . . . ?
C20 C19 N3 C7 110.7(9) . . . . ?
C15 C16 N4 N5 -1.1(8) . . . . ?
Au1 C16 N4 N5 -179.9(5) . . . . ?
C15 C16 N4 C12 177.4(6) . . . . ?
Au1 C16 N4 C12 -1.4(10) . . . . ?
C11 C12 N4 N5 35.6(9) . . . . ?
C13 C12 N4 N5 -144.8(6) . . . . ?
C11 C12 N4 C16 -142.8(7) . . . . ?
C13 C12 N4 C16 36.8(10) . . . . ?
C16 N4 N5 N6 0.7(8) . . . . ?
C12 N4 N5 N6 -178.0(6) . . . . ?
N4 N5 N6 C15 0.1(8) . . . . ?
N4 N5 N6 C17 179.0(7) . . . . ?
C16 C15 N6 N5 -0.8(9) . . . . ?
C16 C15 N6 C17 -179.6(8) . . . . ?
C18 C17 N6 N5 58.1(12) . . . . ?
C18 C17 N6 C15 -123.1(11) . . . . ?
